data_4308891
loop_
_publ_author_name
'Jie-Sheng Huang'
'Sarana Ka-Yan Leung'
'Zhong-Yuan Zhou'
'Nianyong Zhu'
'Chi-Ming Che'

_publ_contact_author_name 'Chi-Ming Che'
_publ_section_title
;
Tuning the Reactivity of Dioxoruthenium(VI) Porphyrins toward an Arylimine
by Altering Porphyrin Substituents
;
_journal_name_full 'Inorganic Chemistry'
_journal_page_first 3780
_journal_page_last 3788
_journal_paper_doi 10.1021/ic0484102
_journal_volume 44
_journal_year 2005
_chemical_formula_sum 'C78.5 H43 Cl F24 N6 Ru'
_chemical_formula_weight 1662.71
_chemical_name_systematic
;
?
;
_space_group_IT_number 14
_symmetry_cell_setting monoclinic
_symmetry_space_group_name_Hall '-P 2yn'
_symmetry_space_group_name_H-M 'P 1 21/n 1'
_atom_sites_solution_hydrogens geom
_atom_sites_solution_primary direct
_atom_sites_solution_secondary difmap
_audit_creation_method SHELXL-97
_cell_angle_alpha 90.00
_cell_angle_beta 93.517(2)
_cell_angle_gamma 90.00
_cell_formula_units_Z 4
_cell_length_a 16.5970(14)
_cell_length_b 17.9044(15)
_cell_length_c 25.811(2)
_cell_measurement_reflns_used 10286
_cell_measurement_temperature 294(2)
_cell_measurement_theta_max 25.5
_cell_measurement_theta_min 1
_cell_volume 7655.5(11)
_computing_cell_refinement 'Bruker SMART'
_computing_data_collection 'Bruker SMART'
_computing_data_reduction 'Bruker SHELXTL'
_computing_molecular_graphics 'Bruker SHELXTL'
_computing_publication_material 'Bruker SHELXTL'
_computing_structure_refinement 'SHELXL-97 (Sheldrick, 1997)'
_computing_structure_solution 'SHELXS-97 (Sheldrick, 1990)'
_diffrn_ambient_temperature 294(2)
_diffrn_measured_fraction_theta_full 0.993
_diffrn_measured_fraction_theta_max 0.993
_diffrn_measurement_device_type 'CCD area detector'
_diffrn_measurement_method 'phi and omega scans'
_diffrn_radiation_monochromator graphite
_diffrn_radiation_source 'fine-focus sealed tube'
_diffrn_radiation_type MoK\a
_diffrn_radiation_wavelength 0.71073
_diffrn_reflns_av_R_equivalents 0.0866
_diffrn_reflns_av_sigmaI/netI 0.1427
_diffrn_reflns_limit_h_max 21
_diffrn_reflns_limit_h_min -21
_diffrn_reflns_limit_k_max 23
_diffrn_reflns_limit_k_min -23
_diffrn_reflns_limit_l_max 25
_diffrn_reflns_limit_l_min -33
_diffrn_reflns_number 51160
_diffrn_reflns_theta_full 27.60
_diffrn_reflns_theta_max 27.60
_diffrn_reflns_theta_min 1.67
_exptl_absorpt_coefficient_mu 0.345
_exptl_absorpt_correction_T_max 1.000
_exptl_absorpt_correction_T_min 0.752
_exptl_absorpt_correction_type multi-scan
_exptl_absorpt_process_details 'SADABS; Sheldrick 1996'
_exptl_crystal_density_diffrn 1.443
_exptl_crystal_density_method 'not measured'
_exptl_crystal_description prism
_exptl_crystal_F_000 3332
_exptl_crystal_size_max 0.20
_exptl_crystal_size_mid 0.16
_exptl_crystal_size_min 0.14
_refine_diff_density_max 0.780
_refine_diff_density_min -0.566
_refine_diff_density_rms 0.092
_refine_ls_extinction_method none
_refine_ls_goodness_of_fit_ref 1.017
_refine_ls_hydrogen_treatment mixed
_refine_ls_matrix_type full
_refine_ls_number_parameters 1037
_refine_ls_number_reflns 17625
_refine_ls_number_restraints 277
_refine_ls_restrained_S_all 1.045
_refine_ls_R_factor_all 0.1697
_refine_ls_R_factor_gt 0.0775
_refine_ls_shift/su_max 0.008
_refine_ls_shift/su_mean 0.002
_refine_ls_structure_factor_coef Fsqd
_refine_ls_weighting_details 'calc w=1/[\s^2^(Fo^2^)+(0.0900P)^2^+0.0000P] where P=(Fo^2^+2Fc^2^)/3'
_refine_ls_weighting_scheme calc
_refine_ls_wR_factor_gt 0.1950
_refine_ls_wR_factor_ref 0.2264
_reflns_number_gt 7138
_reflns_number_total 17625
_reflns_threshold_expression >2sigma(I)
_cod_data_source_file ic0484102si20041117_071247_1.cif
_cod_data_source_block complex3b
_cod_depositor_comments
;
The following automatic conversions were performed:
'_symmetry_cell_setting' value 'Monoclinic' changed to 'monoclinic'
according to '/home/saulius/struct/CIF-dictionaries/cif_core.dic'
dictionary named 'cif_core.dic' version 2.4.1 from 2010-06-29.

Automatic conversion script
Id: cif_fix_enum 1527 2010-12-29 10:47:43Z saulius 

The following automatic conversions were performed:

'_exptl_absorpt_correction_type' tag value 'multi-scans' was replaced
with 'multi-scan' value.

Automatic conversion script
Id: cif_fix_values 1646 2011-03-28 12:23:43Z adriana 
;
_cod_original_cell_volume 7655.7(11)
_cod_original_formula_sum 'C78.50 H43 Cl F24 N6 Ru'
_cod_database_code 4308891

loop_
_symmetry_equiv_pos_as_xyz
'x, y, z'
'-x+1/2, y+1/2, -z+1/2'
'-x, -y, -z'
'x-1/2, -y-1/2, z-1/2'

loop_
_atom_site_label
_atom_site_type_symbol
_atom_site_fract_x
_atom_site_fract_y
_atom_site_fract_z
_atom_site_U_iso_or_equiv
_atom_site_adp_type
_atom_site_occupancy
_atom_site_symmetry_multiplicity
_atom_site_calc_flag
_atom_site_refinement_flags
_atom_site_disorder_assembly
_atom_site_disorder_group
Ru1 Ru 0.718688(10) 0.349110(10) 0.285282(7) 0.04004(5) Uani 1 1 d . . .
N1 N 0.61235(10) 0.33259(10) 0.31968(6) 0.0460(6) Uani 1 1 d . . .
N2 N 0.77630(10) 0.36584(9) 0.35650(6) 0.0410(5) Uani 1 1 d . . .
N3 N 0.82383(10) 0.36923(9) 0.25025(6) 0.0415(5) Uani 1 1 d . . .
N4 N 0.66094(11) 0.33042(10) 0.21443(7) 0.0462(6) Uani 1 1 d . . .
N5 N 0.67454(11) 0.45491(10) 0.27862(7) 0.0525(6) Uani 1 1 d . . .
H5A H 0.6404 0.4566 0.2522 0.063 Uiso 1 1 calc R . .
N6 N 0.76463(11) 0.24342(10) 0.29625(7) 0.0500(6) Uani 1 1 d . . .
H6A H 0.8030 0.2371 0.2758 0.060 Uiso 1 1 calc R . .
F1 F 0.33373(14) 0.11195(12) 0.17560(10) 0.1782(10) Uani 1 1 d D A 1
F2 F 0.2753(2) 0.1715(2) 0.11478(10) 0.1356(16) Uani 0.50 1 d PD A 1
F2' F 0.2278(4) 0.1633(3) 0.1535(2) 0.200(2) Uiso 0.50 1 d P A 2
F3 F 0.21344(17) 0.1558(3) 0.18919(17) 0.2287(12) Uani 0.50 1 d PD A 1
F3' F 0.2802(4) 0.1277(5) 0.2201(3) 0.273(4) Uiso 0.50 1 d P A 2
F4 F 0.2853(3) 0.4944(2) 0.17072(16) 0.254(2) Uani 0.50 1 d PD B 1
F4' F 0.2808(3) 0.4935(4) 0.2211(2) 0.200(2) Uiso 0.50 1 d P B 2
F5 F 0.18060(16) 0.4261(2) 0.18760(16) 0.14794(11) Uani 0.50 1 d PD B 1
F5' F 0.2227(4) 0.4487(4) 0.1555(3) 0.228(3) Uiso 0.50 1 d P B 2
F6 F 0.2502(3) 0.4617(3) 0.25506(11) 0.178(2) Uani 0.50 1 d PD B 1
F6' F 0.1855(4) 0.4271(4) 0.2328(3) 0.249(3) Uiso 0.50 1 d P B 2
F7 F 0.65352(17) 0.1744(2) 0.58409(15) 0.1442(14) Uani 0.50 1 d PD C 1
F7' F 0.5839(2) 0.20943(19) 0.61738(13) 0.0926(10) Uiso 0.50 1 d P C 2
F8 F 0.54671(18) 0.15440(14) 0.53302(11) 0.0884(8) Uani 0.50 1 d PD C 1
F8' F 0.6341(2) 0.1569(2) 0.56133(15) 0.1118(13) Uiso 0.50 1 d P C 2
F9 F 0.52614(16) 0.20962(18) 0.60227(10) 0.1022(10) Uani 0.50 1 d PD C 1
F9' F 0.5147(3) 0.1726(3) 0.5464(2) 0.1566(18) Uiso 0.50 1 d P C 2
F10 F 0.5716(2) 0.53963(15) 0.53718(10) 0.0952(6) Uani 0.50 1 d PD D 1
F10' F 0.5095(3) 0.4917(3) 0.58079(18) 0.1477(16) Uiso 0.50 1 d P D 2
F11 F 0.51379(15) 0.48173(19) 0.59074(12) 0.1185(12) Uani 0.50 1 d PD D 1
F11' F 0.6231(2) 0.5402(2) 0.55040(13) 0.0967(11) Uiso 0.50 1 d P D 2
F12 F 0.63881(19) 0.48903(19) 0.61262(10) 0.1246(14) Uani 0.50 1 d PD D 1
F12' F 0.6190(3) 0.4845(3) 0.61529(19) 0.1519(18) Uiso 0.50 1 d P D 2
F13 F 1.1134(3) 0.57188(15) 0.42530(15) 0.1543(18) Uani 0.50 1 d PD E 1
F13' F 1.0868(2) 0.5615(2) 0.44435(14) 0.1058(12) Uiso 0.50 1 d P E 2
F14 F 1.08523(16) 0.4938(2) 0.48833(10) 0.1202(12) Uani 0.50 1 d PD E 1
F14' F 1.1334(3) 0.4723(3) 0.48797(18) 0.1471(17) Uiso 0.50 1 d P E 2
F15 F 1.20426(15) 0.4959(2) 0.46433(14) 0.1330(14) Uani 0.50 1 d PD E 1
F15' F 1.2014(2) 0.5308(2) 0.44144(15) 0.1122(13) Uiso 0.50 1 d P E 2
F16 F 1.1819(2) 0.2638(2) 0.28791(10) 0.1212(9) Uani 0.50 1 d PD F 1
F16' F 1.1726(3) 0.2281(3) 0.31767(17) 0.1372(15) Uiso 0.50 1 d P F 2
F17 F 1.26140(18) 0.3174(3) 0.32021(16) 0.200(2) Uani 0.50 1 d PD F 1
F17' F 1.2665(2) 0.2952(2) 0.35010(14) 0.1084(12) Uiso 0.50 1 d P F 2
F18 F 1.1855(2) 0.21382(16) 0.37041(13) 0.1253(13) Uani 0.50 1 d PD F 1
F18' F 1.2312(3) 0.2479(3) 0.3791(2) 0.191(2) Uiso 0.50 1 d P F 2
F19 F 0.7431(2) 0.4564(3) -0.05827(12) 0.1621(16) Uani 0.50 1 d PD G 1
F19' F 0.8260(3) 0.4612(3) -0.05961(19) 0.1591(18) Uiso 0.50 1 d P G 2
F20 F 0.88572(17) 0.4887(2) -0.02249(18) 0.1887(10) Uani 0.50 1 d PD G 1
F20' F 0.7866(3) 0.1725(3) -0.0143(2) 0.181(2) Uiso 0.50 1 d P H 2
F21 F 0.7530(2) 0.52640(18) 0.00462(13) 0.1694(13) Uani 0.50 1 d PD G 1
F21' F 0.8133(3) 0.5299(3) 0.00325(17) 0.1383(15) Uiso 0.50 1 d P G 2
F22 F 0.77738(17) 0.15707(17) 0.00231(15) 0.1274(15) Uani 0.50 1 d PD H 1
F22' F 0.8496(3) 0.2008(3) -0.04251(19) 0.1628(18) Uiso 0.50 1 d P H 2
F23 F 0.89781(17) 0.2114(2) -0.03294(10) 0.1390(13) Uani 0.50 1 d PD H 1
F23' F 0.9182(5) 0.1951(5) 0.0040(4) 0.304(4) Uiso 0.50 1 d P H 2
F24 F 0.89027(18) 0.15623(15) 0.04231(10) 0.0875(11) Uani 0.50 1 d PD H 1
F24' F 0.8620(6) 0.1486(6) 0.0354(4) 0.333(5) Uiso 0.50 1 d P H 2
C1 C 0.52235(12) 0.31825(13) 0.24132(7) 0.0500(7) Uani 1 1 d D . .
C2 C 0.53664(12) 0.32502(13) 0.29493(7) 0.0495(7) Uani 1 1 d D . .
C3 C 0.47687(13) 0.32436(15) 0.33196(7) 0.0666(8) Uani 1 1 d D . .
H3A H 0.4214 0.3199 0.3252 0.080 Uiso 1 1 calc R . .
C4 C 0.51733(11) 0.33163(14) 0.37983(8) 0.0591(8) Uani 1 1 d D . .
H4A H 0.4941 0.3325 0.4117 0.071 Uiso 1 1 calc R . .
C5 C 0.60030(10) 0.33753(13) 0.37180(7) 0.0463(7) Uani 1 1 d D . .
C6 C 0.66152(10) 0.34771(13) 0.41069(7) 0.0456(7) Uani 1 1 d D . .
C7 C 0.74386(10) 0.35782(12) 0.40336(7) 0.0446(7) Uani 1 1 d D . .
C8 C 0.80435(10) 0.36073(14) 0.44445(8) 0.0576(8) Uani 1 1 d D . .
H8A H 0.7968 0.3575 0.4798 0.069 Uiso 1 1 calc R . .
C9 C 0.87652(13) 0.36927(14) 0.42151(7) 0.0615(7) Uani 1 1 d D . .
H9A H 0.9275 0.3720 0.4385 0.074 Uiso 1 1 calc R . .
C10 C 0.85864(12) 0.37323(12) 0.36697(6) 0.0463(7) Uani 1 1 d D . .
C11 C 0.91510(11) 0.38286(12) 0.32875(7) 0.0462(7) Uani 1 1 d D . .
C12 C 0.89854(12) 0.38474(13) 0.27479(6) 0.0470(7) Uani 1 1 d D . .
C13 C 0.95328(12) 0.40260(13) 0.23658(7) 0.0549(8) Uani 1 1 d D . .
H13A H 1.0068 0.4170 0.2429 0.066 Uiso 1 1 calc R . .
C14 C 0.91392(11) 0.39495(13) 0.18874(8) 0.0573(8) Uani 1 1 d D . .
H14A H 0.9354 0.4033 0.1568 0.069 Uiso 1 1 calc R . .
C15 C 0.83408(11) 0.37185(12) 0.19722(7) 0.0457(7) Uani 1 1 d D . .
C16 C 0.77435(10) 0.35188(12) 0.15932(7) 0.0449(6) Uani 1 1 d D . .
C17 C 0.69519(11) 0.33098(12) 0.16722(7) 0.0486(7) Uani 1 1 d D . .
C18 C 0.63552(11) 0.31436(14) 0.12749(8) 0.0593(8) Uani 1 1 d D . .
H18A H 0.6438 0.3096 0.0923 0.071 Uiso 1 1 calc R . .
C19 C 0.56300(13) 0.30649(14) 0.14991(7) 0.0602(8) Uani 1 1 d D . .
H19A H 0.5131 0.2961 0.1331 0.072 Uiso 1 1 calc R . .
C20 C 0.57969(12) 0.31733(13) 0.20397(7) 0.0497(7) Uani 1 1 d D . .
C21 C 0.43538(14) 0.31251(11) 0.22230(9) 0.0635(9) Uani 1 1 d D . .
C22 C 0.40218(12) 0.24445(13) 0.20669(10) 0.0792(10) Uani 1 1 d D . .
H22A H 0.4345 0.2020 0.2080 0.095 Uiso 1 1 calc R . .
C23 C 0.32149(13) 0.23846(15) 0.18917(12) 0.1000(11) Uani 1 1 d D A .
C24 C 0.27264(18) 0.30085(12) 0.18677(12) 0.1079(11) Uani 1 1 d D . .
H24A H 0.2192 0.2975 0.1739 0.129 Uiso 1 1 calc R . .
C25 C 0.30449(14) 0.36819(15) 0.20377(12) 0.1072(12) Uani 1 1 d D B .
C26 C 0.38574(12) 0.37558(15) 0.22084(11) 0.0909(12) Uani 1 1 d D . .
H26 H 0.4065 0.4219 0.2311 0.109 Uiso 1 1 calc R . .
C27 C 0.28461(17) 0.1709(2) 0.16725(10) 0.224(2) Uani 1 1 d D . .
C28 C 0.25661(17) 0.4448(2) 0.20448(10) 0.236(2) Uani 1 1 d D . .
C29 C 0.63616(12) 0.34608(10) 0.46611(8) 0.0471(7) Uani 1 1 d D . .
C30 C 0.62109(13) 0.27899(12) 0.48980(7) 0.0557(8) Uani 1 1 d D . .
H30A H 0.6275 0.2344 0.4720 0.067 Uiso 1 1 calc R . .
C31 C 0.59634(14) 0.27783(12) 0.54029(7) 0.0606(8) Uani 1 1 d D C .
C32 C 0.58531(14) 0.34382(10) 0.56654(8) 0.0586(8) Uani 1 1 d D . .
H32A H 0.5678 0.3434 0.6001 0.070 Uiso 1 1 calc R . .
C33 C 0.60067(13) 0.41018(12) 0.54231(7) 0.0544(8) Uani 1 1 d D D .
C34 C 0.62623(13) 0.41163(12) 0.49268(7) 0.0547(8) Uani 1 1 d D . .
H34A H 0.6368 0.4571 0.4770 0.066 Uiso 1 1 calc R . .
C35 C 0.58207(13) 0.20430(15) 0.56636(8) 0.0901(12) Uani 1 1 d D . .
C36 C 0.58688(14) 0.48234(15) 0.57079(8) 0.0932(9) Uani 1 1 d D . .
C37 C 1.00137(12) 0.38902(11) 0.34834(8) 0.0524(7) Uani 1 1 d D . .
C38 C 1.02820(11) 0.44324(13) 0.38296(8) 0.0583(8) Uani 1 1 d D . .
H38A H 0.9918 0.4793 0.3927 0.070 Uiso 1 1 calc R . .
C39 C 1.10679(11) 0.44661(14) 0.40399(10) 0.0705(9) Uani 1 1 d D E .
C40 C 1.16146(16) 0.39394(13) 0.38918(9) 0.0923(10) Uani 1 1 d D . .
H40A H 1.2146 0.3950 0.4029 0.111 Uiso 1 1 calc R . .
C41 C 1.13663(14) 0.34019(15) 0.35407(9) 0.0882(9) Uani 1 1 d D F .
C42 C 1.05706(11) 0.33647(13) 0.33409(9) 0.0591(7) Uani 1 1 d D . .
H42A H 1.0412 0.2985 0.3111 0.071 Uiso 1 1 calc R . .
C43 C 1.12736(14) 0.50307(15) 0.44564(10) 0.1091(12) Uani 1 1 d D . .
C44 C 1.19437(18) 0.28079(16) 0.34121(9) 0.1373(13) Uani 1 1 d D . .
C45 C 0.79717(14) 0.34905(10) 0.10402(8) 0.0538(7) Uani 1 1 d D . .
C46 C 0.79362(17) 0.40997(14) 0.07281(7) 0.0839(8) Uani 1 1 d D . .
H46A H 0.7812 0.4565 0.0862 0.101 Uiso 1 1 calc R . .
C47 C 0.8084(2) 0.40257(13) 0.02123(8) 0.1148(11) Uani 1 1 d D G .
C48 C 0.8283(2) 0.33646(12) -0.00079(12) 0.1212(13) Uani 1 1 d D . .
H48A H 0.8399 0.3334 -0.0355 0.145 Uiso 1 1 calc R . .
C49 C 0.83037(15) 0.27583(13) 0.02992(7) 0.0679(9) Uani 1 1 d D H .
C50 C 0.81579(13) 0.28253(12) 0.08148(7) 0.0580(8) Uani 1 1 d D . .
H50A H 0.8187 0.2399 0.1021 0.070 Uiso 1 1 calc R . .
C51 C 0.80232(15) 0.46826(18) -0.01516(12) 0.2775(2) Uani 1 1 d D . .
C52 C 0.84831(14) 0.20124(17) 0.00942(9) 0.1246(15) Uani 1 1 d D . .
C53 C 0.67887(14) 0.52049(13) 0.29940(8) 0.0509(7) Uani 1 1 d . . .
C54 C 0.61011(12) 0.57230(10) 0.29560(8) 0.0557(8) Uani 1 1 d D . .
C55 C 0.53175(11) 0.54646(14) 0.29081(10) 0.0735(10) Uani 1 1 d D . .
H55A H 0.5222 0.4953 0.2917 0.088 Uiso 1 1 calc R . .
C56 C 0.46716(15) 0.59486(12) 0.28465(11) 0.0882(12) Uani 1 1 d D . .
H56A H 0.4147 0.5766 0.2802 0.106 Uiso 1 1 calc R . .
C57 C 0.48151(14) 0.67063(12) 0.28514(11) 0.0851(11) Uani 1 1 d D . .
H57A H 0.4386 0.7040 0.2814 0.102 Uiso 1 1 calc R . .
C58 C 0.55869(12) 0.69666(14) 0.29114(11) 0.0826(11) Uani 1 1 d D . .
H58A H 0.5680 0.7479 0.2916 0.099 Uiso 1 1 calc R . .
C59 C 0.62226(15) 0.64871(10) 0.29649(10) 0.0681(9) Uani 1 1 d D . .
H59A H 0.6745 0.6675 0.3008 0.082 Uiso 1 1 calc R . .
C60 C 0.75407(13) 0.54476(13) 0.32720(7) 0.0635(9) Uani 1 1 d D . .
C61 C 0.82527(11) 0.54871(14) 0.30070(10) 0.0766(10) Uani 1 1 d D . .
H61A H 0.8255 0.5311 0.2668 0.092 Uiso 1 1 calc R . .
C62 C 0.89542(16) 0.57862(16) 0.32449(9) 0.1095(14) Uani 1 1 d D . .
H62A H 0.9425 0.5813 0.3068 0.131 Uiso 1 1 calc R . .
C63 C 0.89393(17) 0.60430(18) 0.37489(9) 0.1183(13) Uani 1 1 d D . .
H63A H 0.9408 0.6248 0.3905 0.142 Uiso 1 1 calc R . .
C64 C 0.82630(13) 0.60090(18) 0.40292(12) 0.1215(13) Uani 1 1 d D . .
H64A H 0.8270 0.6176 0.4371 0.146 Uiso 1 1 calc R . .
C65 C 0.75690(16) 0.57143(15) 0.37800(8) 0.0926(12) Uani 1 1 d D . .
H65A H 0.7101 0.5694 0.3960 0.111 Uiso 1 1 calc R . .
C66 C 0.75646(15) 0.18222(14) 0.32321(9) 0.0552(8) Uani 1 1 d . . .
C67 C 0.82829(13) 0.13450(11) 0.33735(9) 0.0639(9) Uani 1 1 d D . .
C68 C 0.90202(12) 0.16718(15) 0.34964(12) 0.0923(12) Uani 1 1 d D . .
H68A H 0.9064 0.2190 0.3504 0.111 Uiso 1 1 calc R . .
C69 C 0.96983(16) 0.12368(12) 0.36096(15) 0.1161(15) Uani 1 1 d D . .
H69A H 1.0197 0.1460 0.3685 0.139 Uiso 1 1 calc R . .
C70 C 0.96276(16) 0.04715(13) 0.36088(13) 0.1145(14) Uani 1 1 d D . .
H70A H 1.0081 0.0177 0.3686 0.137 Uiso 1 1 calc R . .
C71 C 0.88921(13) 0.01393(17) 0.34939(11) 0.1031(11) Uani 1 1 d D . .
H71A H 0.8845 -0.0378 0.3496 0.124 Uiso 1 1 calc R . .
C72 C 0.82280(15) 0.05773(11) 0.33759(10) 0.0733(10) Uani 1 1 d D . .
H72A H 0.7731 0.0352 0.3296 0.088 Uiso 1 1 calc R . .
C73 C 0.67663(14) 0.15818(14) 0.33809(7) 0.0700(9) Uani 1 1 d D . .
C74 C 0.66686(15) 0.12821(15) 0.38704(9) 0.0961(12) Uani 1 1 d D . .
H74A H 0.7111 0.1251 0.4108 0.115 Uiso 1 1 calc R . .
C75 C 0.59262(13) 0.10298(19) 0.40088(11) 0.1228(14) Uani 1 1 d D . .
H75A H 0.5861 0.0846 0.4341 0.147 Uiso 1 1 calc R . .
C76 C 0.52882(18) 0.10549(19) 0.36479(9) 0.1319(16) Uani 1 1 d D . .
H76A H 0.4789 0.0875 0.3736 0.158 Uiso 1 1 calc R . .
C77 C 0.53667(15) 0.13409(17) 0.31561(10) 0.1111(11) Uani 1 1 d D . .
H77A H 0.4926 0.1350 0.2916 0.133 Uiso 1 1 calc R . .
C78 C 0.61053(12) 0.16131(16) 0.30251(11) 0.0871(11) Uani 1 1 d D . .
H78A H 0.6160 0.1818 0.2698 0.105 Uiso 1 1 calc R . .
Cl1 Cl 0.3740(3) 0.3107(4) 0.0405(2) 0.451(4) Uiso 0.50 1 d PD . .
Cl2 Cl 0.5332(3) 0.2614(3) -0.0091(3) 0.468(4) Uiso 0.50 1 d PD . .
C79 C 0.4546(3) 0.3239(4) 0.0010(3) 0.281(7) Uiso 0.50 1 d PD . .

loop_
_atom_site_aniso_label
_atom_site_aniso_U_11
_atom_site_aniso_U_22
_atom_site_aniso_U_33
_atom_site_aniso_U_23
_atom_site_aniso_U_13
_atom_site_aniso_U_12
Ru1 0.04027(8) 0.04463(9) 0.03547(8) -0.00379(9) 0.00437(7) -0.00307(9)
N1 0.0479(10) 0.0514(12) 0.0390(10) -0.0020(8) 0.0052(8) -0.0060(9)
N2 0.0395(9) 0.0468(11) 0.0373(9) -0.0034(8) 0.0057(8) 0.0002(8)
N3 0.0443(10) 0.0475(11) 0.0329(9) -0.0042(8) 0.0047(8) -0.0043(8)
N4 0.0490(10) 0.0461(11) 0.0430(10) -0.0054(8) 0.0004(9) -0.0053(9)
N5 0.0621(11) 0.0553(12) 0.0408(10) -0.0047(9) 0.0090(9) -0.0037(10)
N6 0.0593(11) 0.0517(11) 0.0404(10) -0.0044(9) 0.0140(9) -0.0051(10)
F1 0.185(2) 0.191(2) 0.154(2) -0.0352(16) -0.0274(17) -0.0787(17)
F2 0.125(3) 0.169(3) 0.110(2) -0.080(2) -0.022(2) -0.035(3)
F3 0.217(3) 0.263(3) 0.219(3) -0.123(3) 0.124(3) -0.208(2)
F4 0.327(6) 0.183(4) 0.251(4) 0.111(3) 0.003(5) 0.147(4)
F5 0.151(3) 0.141(3) 0.145(3) -0.040(3) -0.052(3) 0.078(2)
F6 0.153(3) 0.159(4) 0.220(5) -0.046(3) 0.012(3) 0.081(3)
F7 0.168(3) 0.102(3) 0.151(3) 0.049(2) -0.084(2) 0.019(2)
F8 0.095(3) 0.060(2) 0.112(2) 0.0029(17) 0.0217(19) -0.0269(17)
F9 0.125(2) 0.090(2) 0.100(2) 0.0258(17) 0.0716(16) -0.0147(19)
F10 0.129(2) 0.102(2) 0.0575(18) -0.0103(17) 0.0217(17) 0.028(2)
F11 0.149(2) 0.090(2) 0.128(2) -0.0282(17) 0.0986(16) 0.0410(18)
F12 0.148(3) 0.128(2) 0.0946(19) -0.0957(15) -0.019(2) 0.008(2)
F13 0.224(4) 0.101(3) 0.137(3) -0.043(2) 0.009(3) -0.062(3)
F14 0.0749(19) 0.189(3) 0.100(3) -0.084(2) 0.0318(17) -0.048(2)
F15 0.089(3) 0.157(3) 0.144(3) -0.060(2) -0.058(2) -0.020(2)
F16 0.110(3) 0.147(3) 0.109(3) -0.042(2) 0.0197(19) 0.063(2)
F17 0.170(4) 0.281(5) 0.160(3) 0.075(3) 0.103(2) 0.107(3)
F18 0.132(3) 0.121(3) 0.128(3) 0.022(2) 0.053(2) 0.051(2)
F19 0.148(4) 0.189(4) 0.141(3) 0.076(3) -0.057(3) 0.003(3)
F20 0.220(3) 0.127(3) 0.229(3) 0.087(2) 0.098(3) -0.033(3)
F21 0.227(3) 0.159(3) 0.124(3) 0.099(2) 0.023(3) 0.076(3)
F22 0.126(3) 0.108(2) 0.151(3) -0.0912(19) 0.028(2) -0.031(2)
F23 0.138(2) 0.190(4) 0.100(4) -0.0656(19) 0.0971(14) 0.002(2)
F24 0.107(2) 0.0794(19) 0.0755(19) -0.0251(16) 0.0026(17) 0.0485(17)
C1 0.0415(12) 0.0516(14) 0.0559(14) -0.0095(12) -0.0048(11) -0.0070(11)
C2 0.0392(12) 0.0615(15) 0.0476(13) -0.0050(11) 0.0005(11) -0.0065(11)
C3 0.068(2) 0.0777(18) 0.0555(15) -0.0074(13) 0.0123(13) -0.0059(14)
C4 0.0495(13) 0.0806(18) 0.0493(13) -0.0063(12) 0.0208(11) 0.0011(13)
C5 0.0428(11) 0.0580(15) 0.0395(12) -0.0032(11) 0.0136(10) -0.0004(11)
C6 0.0498(12) 0.0543(13) 0.0328(11) 0.0014(11) 0.0048(10) -0.0012(12)
C7 0.0396(11) 0.0568(14) 0.0377(11) -0.0080(11) 0.0053(10) -0.0052(11)
C8 0.0517(13) 0.0864(19) 0.0353(12) -0.0026(12) 0.0070(11) -0.0061(13)
C9 0.069(2) 0.0776(18) 0.0365(13) -0.0023(12) -0.0051(12) -0.0083(14)
C10 0.0474(13) 0.0516(14) 0.0398(12) -0.0090(10) 0.0010(10) -0.0045(11)
C11 0.0368(11) 0.0507(13) 0.0514(13) -0.0149(11) 0.0037(10) -0.0044(11)
C12 0.0418(12) 0.0540(14) 0.0457(13) -0.0118(11) 0.0066(10) -0.0054(11)
C13 0.0450(12) 0.0663(16) 0.0551(14) -0.0081(12) 0.0166(11) -0.0148(12)
C14 0.0612(14) 0.0627(16) 0.0504(14) 0.0014(12) 0.0208(12) -0.0068(13)
C15 0.0492(13) 0.0470(13) 0.0423(12) -0.0004(10) 0.0126(10) -0.0058(11)
C16 0.0578(13) 0.0458(12) 0.0321(11) -0.0068(10) 0.0114(10) -0.0023(12)
C17 0.0635(14) 0.0490(14) 0.0333(12) -0.0071(10) 0.0016(11) -0.0026(12)
C18 0.0719(16) 0.0682(16) 0.0370(13) -0.0091(12) -0.0030(12) -0.0019(14)
C19 0.0597(15) 0.0692(17) 0.0498(14) -0.0055(13) -0.0127(12) -0.0048(14)
C20 0.0506(13) 0.0546(14) 0.0428(13) -0.0050(11) -0.0069(11) -0.0073(12)
C21 0.0559(15) 0.0813(18) 0.0533(15) -0.0075(14) 0.0021(12) -0.0033(14)
C22 0.0523(15) 0.091(2) 0.094(2) -0.0319(16) 0.0048(14) -0.0189(15)
C23 0.083(2) 0.108(2) 0.106(2) -0.0333(19) -0.0100(18) -0.0354(18)
C24 0.102(3) 0.126(3) 0.091(2) -0.027(2) -0.0278(19) -0.013(2)
C25 0.103(3) 0.129(3) 0.086(2) -0.008(2) -0.0157(19) 0.029(2)
C26 0.0742(19) 0.102(2) 0.093(2) -0.0055(18) -0.0278(17) 0.0102(18)
C27 0.200(5) 0.229(6) 0.227(6) 0.045(4) -0.113(4) -0.051(4)
C28 0.199(5) 0.320(6) 0.173(4) -0.014(4) -0.116(3) 0.144(4)
C29 0.0378(11) 0.0647(14) 0.0389(12) 0.0013(12) 0.0019(10) 0.0023(12)
C30 0.0591(14) 0.0603(15) 0.0493(13) -0.0016(12) 0.0164(11) 0.0001(13)
C31 0.0659(15) 0.0683(17) 0.0483(14) 0.0035(13) 0.0084(12) 0.0063(14)
C32 0.0641(15) 0.0772(17) 0.0354(12) 0.0049(12) 0.0102(11) 0.0085(14)
C33 0.0543(14) 0.0621(15) 0.0483(13) -0.0070(12) 0.0147(11) -0.0003(13)
C34 0.0570(14) 0.0608(15) 0.0469(13) -0.0041(12) 0.0081(12) -0.0030(13)
C35 0.121(2) 0.091(2) 0.0602(17) 0.0047(16) 0.0248(17) 0.002(2)
C36 0.131(2) 0.102(2) 0.0485(16) 0.0011(16) 0.0257(17) 0.012(2)
C37 0.0540(13) 0.0599(15) 0.0440(13) -0.0084(12) 0.0084(11) -0.0103(12)
C38 0.0438(13) 0.0694(17) 0.0615(15) -0.0083(13) 0.0017(12) -0.0079(13)
C39 0.0577(15) 0.0836(19) 0.0693(17) -0.0157(15) -0.0038(13) -0.0252(14)
C40 0.104(2) 0.115(2) 0.0602(17) -0.0166(17) 0.0178(16) -0.027(2)
C41 0.103(2) 0.103(2) 0.0605(16) -0.0239(16) 0.0173(15) 0.0262(18)
C42 0.0471(13) 0.064(2) 0.0666(15) -0.0160(13) 0.0030(12) -0.0036(13)
C43 0.100(2) 0.108(2) 0.114(3) 0.008(2) -0.032(2) -0.045(2)
C44 0.145(3) 0.184(3) 0.082(2) -0.054(2) 0.002(2) -0.061(3)
C45 0.0648(14) 0.0609(15) 0.0361(12) -0.0003(12) 0.0059(11) -0.0089(13)
C46 0.111(2) 0.085(2) 0.0585(16) 0.0063(15) 0.0260(15) -0.0001(18)
C47 0.129(3) 0.124(3) 0.093(2) 0.0550(19) 0.020(2) -0.010(2)
C48 0.185(3) 0.076(2) 0.110(2) -0.0123(19) 0.066(2) -0.003(2)
C49 0.0688(16) 0.0828(19) 0.0535(15) -0.0198(14) 0.0152(13) -0.0027(15)
C50 0.0571(14) 0.0683(16) 0.0489(14) -0.0107(12) 0.0061(12) 0.0060(13)
C51 0.320(4) 0.251(4) 0.266(4) -0.171(4) 0.061(5) -0.027(6)
C52 0.111(3) 0.176(3) 0.089(2) -0.069(2) 0.0283(19) -0.001(3)
C53 0.0695(15) 0.0462(13) 0.0379(12) 0.0011(10) 0.0117(11) -0.0030(12)
C54 0.0761(16) 0.0505(14) 0.0417(13) 0.0014(11) 0.0139(12) 0.0009(13)
C55 0.0731(17) 0.0629(17) 0.0862(19) -0.0021(15) 0.0204(15) 0.0041(15)
C56 0.0700(18) 0.097(2) 0.098(2) -0.0049(19) 0.0132(17) 0.0118(18)
C57 0.106(2) 0.077(2) 0.0724(19) 0.0073(15) 0.0039(17) 0.0309(17)
C58 0.096(2) 0.0499(16) 0.102(2) 0.0042(16) 0.0042(18) 0.0100(16)
C59 0.0855(18) 0.0499(15) 0.0686(16) 0.0017(14) 0.0015(15) 0.0036(15)
C60 0.0899(18) 0.0428(14) 0.0570(15) -0.0012(12) -0.0012(14) 0.0045(14)
C61 0.0795(19) 0.0562(17) 0.093(2) 0.0005(15) -0.0043(16) -0.0100(15)
C62 0.079(2) 0.079(2) 0.167(3) 0.029(2) -0.025(2) -0.0197(18)
C63 0.166(3) 0.078(2) 0.102(2) -0.0127(19) -0.064(2) -0.003(2)
C64 0.158(3) 0.105(3) 0.097(2) -0.033(2) -0.035(2) 0.031(2)
C65 0.117(2) 0.089(2) 0.0695(19) -0.0167(17) -0.0138(18) 0.0206(19)
C66 0.0703(15) 0.0499(14) 0.0462(13) -0.0002(11) 0.0104(12) -0.0066(13)
C67 0.0882(18) 0.0512(16) 0.0518(15) 0.0045(12) -0.0009(14) 0.0025(14)
C68 0.098(2) 0.072(2) 0.103(2) 0.0064(17) -0.0237(19) 0.0032(18)
C69 0.080(2) 0.095(3) 0.170(3) 0.009(2) -0.018(2) 0.006(2)
C70 0.128(3) 0.096(2) 0.116(3) 0.015(2) -0.015(2) 0.045(2)
C71 0.118(3) 0.109(2) 0.081(2) 0.0045(19) -0.003(2) 0.028(2)
C72 0.092(2) 0.0599(17) 0.0678(17) 0.0063(14) 0.0055(15) -0.0007(16)
C73 0.0932(19) 0.0554(16) 0.0632(16) -0.0017(13) 0.0207(14) -0.0063(15)
C74 0.131(3) 0.086(2) 0.0752(19) 0.0070(16) 0.0332(18) -0.016(2)
C75 0.149(3) 0.098(3) 0.129(2) 0.012(2) 0.077(2) -0.022(2)
C76 0.122(2) 0.117(3) 0.164(3) 0.000(3) 0.068(2) -0.033(2)
C77 0.083(2) 0.108(3) 0.143(3) 0.003(2) 0.016(2) -0.013(2)
C78 0.0766(18) 0.079(2) 0.107(2) -0.0025(18) 0.0200(17) -0.0198(17)

loop_
_atom_type_symbol
_atom_type_description
_atom_type_scat_dispersion_real
_atom_type_scat_dispersion_imag
_atom_type_scat_source
C C 0.0033 0.0016 'International Tables Vol C Tables 4.2.6.8 and 6.1.1.4'
H H 0.0000 0.0000 'International Tables Vol C Tables 4.2.6.8 and 6.1.1.4'
N N 0.0061 0.0033 'International Tables Vol C Tables 4.2.6.8 and 6.1.1.4'
F F 0.0171 0.0103 'International Tables Vol C Tables 4.2.6.8 and 6.1.1.4'
Cl Cl 0.1484 0.1585 'International Tables Vol C Tables 4.2.6.8 and 6.1.1.4'
Ru Ru -1.2594 0.8363 'International Tables Vol C Tables 4.2.6.8 and 6.1.1.4'

loop_
_geom_angle_atom_site_label_1
_geom_angle_atom_site_label_2
_geom_angle_atom_site_label_3
_geom_angle
_geom_angle_site_symmetry_1
_geom_angle_site_symmetry_3
_geom_angle_publ_flag
N5 Ru1 N4 85.99(7) . . ?
N5 Ru1 N2 94.93(7) . . ?
N4 Ru1 N2 178.98(7) . . ?
N5 Ru1 N1 81.69(7) . . ?
N4 Ru1 N1 89.71(7) . . ?
N2 Ru1 N1 89.96(7) . . ?
N5 Ru1 N3 96.39(7) . . ?
N4 Ru1 N3 89.96(7) . . ?
N2 Ru1 N3 90.40(6) . . ?
N1 Ru1 N3 178.06(7) . . ?
N5 Ru1 N6 176.87(7) . . ?
N4 Ru1 N6 97.04(7) . . ?
N2 Ru1 N6 82.04(7) . . ?
N1 Ru1 N6 97.46(7) . . ?
N3 Ru1 N6 84.47(7) . . ?
C5 N1 C2 106.02(15) . . ?
C5 N1 Ru1 126.63(13) . . ?
C2 N1 Ru1 126.76(13) . . ?
C7 N2 C10 106.05(14) . . ?
C7 N2 Ru1 126.55(12) . . ?
C10 N2 Ru1 126.35(12) . . ?
C12 N3 C15 106.46(15) . . ?
C12 N3 Ru1 126.65(12) . . ?
C15 N3 Ru1 126.88(12) . . ?
C17 N4 C20 106.27(15) . . ?
C17 N4 Ru1 126.58(13) . . ?
C20 N4 Ru1 127.12(13) . . ?
C53 N5 Ru1 143.24(16) . . ?
C53 N5 H5A 108.4 . . ?
Ru1 N5 H5A 108.4 . . ?
C66 N6 Ru1 142.62(16) . . ?
C66 N6 H6A 108.7 . . ?
Ru1 N6 H6A 108.7 . . ?
C2 C1 C20 127.20(18) . . ?
C2 C1 C21 115.62(18) . . ?
C20 C1 C21 117.18(17) . . ?
N1 C2 C1 124.19(17) . . ?
N1 C2 C3 110.07(16) . . ?
C1 C2 C3 125.74(18) . . ?
C4 C3 C2 106.33(18) . . ?
C4 C3 H3A 126.8 . . ?
C2 C3 H3A 126.8 . . ?
C3 C4 C5 107.61(18) . . ?
C3 C4 H4A 126.2 . . ?
C5 C4 H4A 126.2 . . ?
N1 C5 C6 124.67(16) . . ?
N1 C5 C4 109.96(16) . . ?
C6 C5 C4 125.37(18) . . ?
C5 C6 C7 126.31(17) . . ?
C5 C6 C29 116.36(16) . . ?
C7 C6 C29 117.32(16) . . ?
N2 C7 C6 125.10(16) . . ?
N2 C7 C8 111.14(15) . . ?
C6 C7 C8 123.75(17) . . ?
C9 C8 C7 106.12(17) . . ?
C9 C8 H8A 126.9 . . ?
C7 C8 H8A 126.9 . . ?
C8 C9 C10 107.27(18) . . ?
C8 C9 H9A 126.4 . . ?
C10 C9 H9A 126.4 . . ?
N2 C10 C11 124.41(16) . . ?
N2 C10 C9 109.41(17) . . ?
C11 C10 C9 126.18(18) . . ?
C12 C11 C10 126.75(18) . . ?
C12 C11 C37 117.36(17) . . ?
C10 C11 C37 115.86(16) . . ?
N3 C12 C11 124.35(17) . . ?
N3 C12 C13 108.71(15) . . ?
C11 C12 C13 126.94(18) . . ?
C14 C13 C12 108.33(18) . . ?
C14 C13 H13A 125.8 . . ?
C12 C13 H13A 125.8 . . ?
C13 C14 C15 106.79(18) . . ?
C13 C14 H14A 126.6 . . ?
C15 C14 H14A 126.6 . . ?
N3 C15 C16 123.84(17) . . ?
N3 C15 C14 109.50(16) . . ?
C16 C15 C14 126.63(18) . . ?
C17 C16 C15 126.99(18) . . ?
C17 C16 C45 115.20(17) . . ?
C15 C16 C45 117.75(17) . . ?
N4 C17 C16 125.19(17) . . ?
N4 C17 C18 109.39(16) . . ?
C16 C17 C18 125.13(18) . . ?
C19 C18 C17 107.98(18) . . ?
C19 C18 H18A 126.0 . . ?
C17 C18 H18A 126.0 . . ?
C18 C19 C20 106.08(18) . . ?
C18 C19 H19A 127.0 . . ?
C20 C19 H19A 127.0 . . ?
N4 C20 C1 124.26(16) . . ?
N4 C20 C19 110.20(17) . . ?
C1 C20 C19 125.48(19) . . ?
C22 C21 C26 118.6(2) . . ?
C22 C21 C1 120.84(19) . . ?
C26 C21 C1 120.52(19) . . ?
C21 C22 C23 121.3(2) . . ?
C21 C22 H22A 119.4 . . ?
C23 C22 H22A 119.4 . . ?
C24 C23 C22 120.3(2) . . ?
C24 C23 C27 115.1(2) . . ?
C22 C23 C27 124.4(2) . . ?
C25 C24 C23 118.8(3) . . ?
C25 C24 H24A 120.6 . . ?
C23 C24 H24A 120.6 . . ?
C24 C25 C26 121.8(3) . . ?
C24 C25 C28 125.3(2) . . ?
C26 C25 C28 112.9(2) . . ?
C21 C26 C25 119.2(2) . . ?
C21 C26 H26 120.4 . . ?
C25 C26 H26 120.4 . . ?
F1 C27 F2 101.4(3) . . ?
F1 C27 F3 108.0(3) . . ?
F2 C27 F3 111.6(3) . . ?
F1 C27 C23 110.8(2) . . ?
F2 C27 C23 113.7(3) . . ?
F3 C27 C23 110.9(3) . . ?
F5 C28 F4 108.3(3) . . ?
F5 C28 F6 103.9(3) . . ?
F4 C28 F6 121.9(4) . . ?
F5 C28 C25 103.9(3) . . ?
F4 C28 C25 111.3(3) . . ?
F6 C28 C25 105.9(3) . . ?
C34 C29 C30 119.51(18) . . ?
C34 C29 C6 120.21(17) . . ?
C30 C29 C6 120.26(17) . . ?
C29 C30 C31 120.07(19) . . ?
C29 C30 H30A 120.0 . . ?
C31 C30 H30A 120.0 . . ?
C32 C31 C30 120.2(2) . . ?
C32 C31 C35 120.04(18) . . ?
C30 C31 C35 119.74(19) . . ?
C33 C32 C31 118.88(19) . . ?
C33 C32 H32A 120.6 . . ?
C31 C32 H32A 120.6 . . ?
C32 C33 C34 121.15(19) . . ?
C32 C33 C36 118.70(18) . . ?
C34 C33 C36 120.13(19) . . ?
C29 C34 C33 120.15(19) . . ?
C29 C34 H34A 119.9 . . ?
C33 C34 H34A 119.9 . . ?
F8 C35 F7 107.0(3) . . ?
F8 C35 F9 101.1(2) . . ?
F7 C35 F9 114.8(3) . . ?
F8 C35 C31 111.6(2) . . ?
F7 C35 C31 109.8(2) . . ?
F9 C35 C31 112.2(2) . . ?
F12 C36 F11 104.0(2) . . ?
F12 C36 F10 122.1(3) . . ?
F11 C36 F10 96.5(3) . . ?
F12 C36 C33 111.0(2) . . ?
F11 C36 C33 110.2(2) . . ?
F10 C36 C33 111.30(19) . . ?
C38 C37 C42 117.24(19) . . ?
C38 C37 C11 122.54(18) . . ?
C42 C37 C11 120.12(18) . . ?
C37 C38 C39 123.1(2) . . ?
C37 C38 H38A 118.5 . . ?
C39 C38 H38A 118.5 . . ?
C40 C39 C38 118.8(2) . . ?
C40 C39 C43 122.33(19) . . ?
C38 C39 C43 118.6(2) . . ?
C41 C40 C39 119.2(2) . . ?
C41 C40 H40A 120.4 . . ?
C39 C40 H40A 120.4 . . ?
C40 C41 C42 121.4(2) . . ?
C40 C41 C44 118.7(2) . . ?
C42 C41 C44 119.7(2) . . ?
C37 C42 C41 120.2(2) . . ?
C37 C42 H42A 119.9 . . ?
C41 C42 H42A 119.9 . . ?
F15 C43 F14 102.9(3) . . ?
F15 C43 F13 111.3(3) . . ?
F14 C43 F13 110.1(3) . . ?
F15 C43 C39 111.3(2) . . ?
F14 C43 C39 113.3(2) . . ?
F13 C43 C39 108.0(2) . . ?
F16 C44 F17 78.5(3) . . ?
F16 C44 F18 108.6(3) . . ?
F17 C44 F18 133.9(3) . . ?
F16 C44 C41 108.3(2) . . ?
F17 C44 C41 106.6(3) . . ?
F18 C44 C41 113.3(2) . . ?
C46 C45 C50 116.77(19) . . ?
C46 C45 C16 122.29(18) . . ?
C50 C45 C16 120.69(17) . . ?
C45 C46 C47 119.6(2) . . ?
C45 C46 H46A 120.2 . . ?
C47 C46 H46A 120.2 . . ?
C48 C47 C46 123.4(2) . . ?
C48 C47 C51 115.3(2) . . ?
C46 C47 C51 121.3(2) . . ?
C49 C48 C47 117.0(3) . . ?
C49 C48 H48A 121.5 . . ?
C47 C48 H48A 121.5 . . ?
C48 C49 C50 120.1(2) . . ?
C48 C49 C52 121.3(2) . . ?
C50 C49 C52 118.6(2) . . ?
C45 C50 C49 123.1(2) . . ?
C45 C50 H50A 118.5 . . ?
C49 C50 H50A 118.5 . . ?
F21 C51 F19 90.3(3) . . ?
F21 C51 F20 115.5(3) . . ?
F19 C51 F20 122.7(3) . . ?
F21 C51 C47 111.2(3) . . ?
F19 C51 C47 112.3(3) . . ?
F20 C51 C47 104.5(3) . . ?
F24 C52 F23 105.3(2) . . ?
F24 C52 F22 98.2(3) . . ?
F23 C52 F22 119.1(3) . . ?
F24 C52 C49 115.3(2) . . ?
F23 C52 C49 107.5(3) . . ?
F22 C52 C49 111.5(2) . . ?
N5 C53 C54 121.5(2) . . ?
N5 C53 C60 119.8(2) . . ?
C54 C53 C60 118.66(19) . . ?
C55 C54 C59 118.0(2) . . ?
C55 C54 C53 121.25(19) . . ?
C59 C54 C53 120.78(19) . . ?
C54 C55 C56 121.4(2) . . ?
C54 C55 H55A 119.3 . . ?
C56 C55 H55A 119.3 . . ?
C57 C56 C55 119.0(2) . . ?
C57 C56 H56A 120.5 . . ?
C55 C56 H56A 120.5 . . ?
C58 C57 C56 119.9(2) . . ?
C58 C57 H57A 120.0 . . ?
C56 C57 H57A 120.0 . . ?
C59 C58 C57 120.9(2) . . ?
C59 C58 H58A 119.6 . . ?
C57 C58 H58A 119.6 . . ?
C58 C59 C54 120.7(2) . . ?
C58 C59 H59A 119.6 . . ?
C54 C59 H59A 119.6 . . ?
C65 C60 C61 117.4(2) . . ?
C65 C60 C53 122.7(2) . . ?
C61 C60 C53 119.55(19) . . ?
C62 C61 C60 120.8(2) . . ?
C62 C61 H61A 119.6 . . ?
C60 C61 H61A 119.6 . . ?
C63 C62 C61 118.8(2) . . ?
C63 C62 H62A 120.6 . . ?
C61 C62 H62A 120.6 . . ?
C64 C63 C62 122.9(3) . . ?
C64 C63 H63A 118.5 . . ?
C62 C63 H63A 118.5 . . ?
C63 C64 C65 117.0(3) . . ?
C63 C64 H64A 121.5 . . ?
C65 C64 H64A 121.5 . . ?
C64 C65 C60 123.0(2) . . ?
C64 C65 H65A 118.5 . . ?
C60 C65 H65A 118.5 . . ?
N6 C66 C73 120.6(2) . . ?
N6 C66 C67 120.1(2) . . ?
C73 C66 C67 119.2(2) . . ?
C68 C67 C72 118.8(2) . . ?
C68 C67 C66 119.90(19) . . ?
C72 C67 C66 121.3(2) . . ?
C67 C68 C69 120.6(2) . . ?
C67 C68 H68A 119.7 . . ?
C69 C68 H68A 119.7 . . ?
C70 C69 C68 119.5(2) . . ?
C70 C69 H69A 120.3 . . ?
C68 C69 H69A 120.3 . . ?
C71 C70 C69 120.4(2) . . ?
C71 C70 H70A 119.8 . . ?
C69 C70 H70A 119.8 . . ?
C72 C71 C70 119.5(3) . . ?
C72 C71 H71A 120.3 . . ?
C70 C71 H71A 120.3 . . ?
C71 C72 C67 121.3(2) . . ?
C71 C72 H72A 119.4 . . ?
C67 C72 H72A 119.4 . . ?
C78 C73 C74 119.0(2) . . ?
C78 C73 C66 120.3(2) . . ?
C74 C73 C66 120.6(2) . . ?
C75 C74 C73 121.1(2) . . ?
C75 C74 H74A 119.4 . . ?
C73 C74 H74A 119.4 . . ?
C76 C75 C74 118.6(3) . . ?
C76 C75 H75A 120.7 . . ?
C74 C75 H75A 120.7 . . ?
C75 C76 C77 121.7(3) . . ?
C75 C76 H76A 119.2 . . ?
C77 C76 H76A 119.2 . . ?
C76 C77 C78 119.4(2) . . ?
C76 C77 H77A 120.3 . . ?
C78 C77 H77A 120.3 . . ?
C77 C78 C73 120.1(3) . . ?
C77 C78 H78A 120.0 . . ?
C73 C78 H78A 120.0 . . ?
Cl1 C79 Cl2 127.2(5) . . ?

loop_
_geom_bond_atom_site_label_1
_geom_bond_atom_site_label_2
_geom_bond_distance
_geom_bond_site_symmetry_2
_geom_bond_publ_flag
Ru1 N5 2.0346(19) . ?
Ru1 N4 2.0397(17) . ?
Ru1 N2 2.0415(16) . ?
Ru1 N1 2.0451(17) . ?
Ru1 N3 2.0461(17) . ?
Ru1 N6 2.0533(18) . ?
N1 C5 1.375(3) . ?
N1 C2 1.381(2) . ?
N2 C7 1.361(2) . ?
N2 C10 1.383(3) . ?
N3 C12 1.385(2) . ?
N3 C15 1.390(2) . ?
N4 C17 1.376(3) . ?
N4 C20 1.379(3) . ?
N5 C53 1.291(3) . ?
N5 H5A 0.8600 . ?
N6 C66 1.310(3) . ?
N6 H6A 0.8600 . ?
F1 C27 1.343(4) . ?
F2 C27 1.354(3) . ?
F3 C27 1.368(4) . ?
F4 C28 1.351(4) . ?
F5 C28 1.351(4) . ?
F6 C28 1.351(4) . ?
F7 C35 1.355(3) . ?
F8 C35 1.349(3) . ?
F9 C35 1.355(3) . ?
F10 C36 1.357(3) . ?
F11 C36 1.347(3) . ?
F12 C36 1.345(3) . ?
F13 C43 1.354(4) . ?
F14 C43 1.351(3) . ?
F15 C43 1.343(3) . ?
F16 C44 1.412(3) . ?
F17 C44 1.426(4) . ?
F18 C44 1.429(4) . ?
F19 C51 1.454(4) . ?
F20 C51 1.455(4) . ?
F21 C51 1.437(4) . ?
F22 C52 1.421(4) . ?
F23 C52 1.419(3) . ?
F24 C52 1.335(3) . ?
C1 C2 1.395(2) . ?
C1 C20 1.396(3) . ?
C1 C21 1.499(3) . ?
C2 C3 1.419(3) . ?
C3 C4 1.376(3) . ?
C3 H3A 0.9300 . ?
C4 C5 1.409(2) . ?
C4 H4A 0.9300 . ?
C5 C6 1.396(2) . ?
C6 C7 1.403(2) . ?
C6 C29 1.516(3) . ?
C7 C8 1.416(2) . ?
C8 C9 1.377(3) . ?
C8 H8A 0.9300 . ?
C9 C10 1.423(2) . ?
C9 H9A 0.9300 . ?
C10 C11 1.412(3) . ?
C11 C12 1.404(2) . ?
C11 C37 1.493(3) . ?
C12 C13 1.418(3) . ?
C13 C14 1.368(3) . ?
C13 H13A 0.9300 . ?
C14 C15 1.418(3) . ?
C14 H14A 0.9300 . ?
C15 C16 1.396(2) . ?
C16 C17 1.393(2) . ?
C16 C45 1.500(3) . ?
C17 C18 1.413(3) . ?
C18 C19 1.374(3) . ?
C18 H18A 0.9300 . ?
C19 C20 1.419(2) . ?
C19 H19A 0.9300 . ?
C21 C22 1.387(3) . ?
C21 C26 1.397(3) . ?
C22 C23 1.391(3) . ?
C22 H22A 0.9300 . ?
C23 C24 1.380(3) . ?
C23 C27 1.454(4) . ?
C24 C25 1.377(3) . ?
C24 H24A 0.9300 . ?
C25 C26 1.399(3) . ?
C25 C28 1.586(5) . ?
C26 H26 0.9300 . ?
C29 C34 1.374(3) . ?
C29 C30 1.378(3) . ?
C30 C31 1.390(3) . ?
C30 H30A 0.9300 . ?
C31 C32 1.380(3) . ?
C31 C35 1.504(3) . ?
C32 C33 1.374(3) . ?
C32 H32A 0.9300 . ?
C33 C34 1.374(3) . ?
C33 C36 1.511(3) . ?
C34 H34A 0.9300 . ?
C37 C38 1.375(3) . ?
C37 C42 1.384(3) . ?
C38 C39 1.383(3) . ?
C38 H38A 0.9300 . ?
C39 C40 1.379(3) . ?
C39 C43 1.500(4) . ?
C40 C41 1.368(3) . ?
C40 H40A 0.9300 . ?
C41 C42 1.390(3) . ?
C41 C44 1.483(4) . ?
C42 H42A 0.9300 . ?
C45 C46 1.355(3) . ?
C45 C50 1.369(3) . ?
C46 C47 1.375(3) . ?
C46 H46A 0.9300 . ?
C47 C48 1.362(3) . ?
C47 C51 1.505(4) . ?
C48 C49 1.343(3) . ?
C48 H48A 0.9300 . ?
C49 C50 1.372(3) . ?
C49 C52 1.474(4) . ?
C50 H50A 0.9300 . ?
C53 C54 1.469(3) . ?
C53 C60 1.467(3) . ?
C54 C55 1.379(3) . ?
C54 C59 1.383(3) . ?
C55 C56 1.380(3) . ?
C55 H55A 0.9300 . ?
C56 C57 1.377(3) . ?
C56 H56A 0.9300 . ?
C57 C58 1.363(3) . ?
C57 H57A 0.9300 . ?
C58 C59 1.361(3) . ?
C58 H58A 0.9300 . ?
C59 H59A 0.9300 . ?
C60 C65 1.393(3) . ?
C60 C61 1.403(3) . ?
C61 C62 1.390(3) . ?
C61 H61A 0.9300 . ?
C62 C63 1.382(3) . ?
C62 H62A 0.9300 . ?
C63 C64 1.374(3) . ?
C63 H63A 0.9300 . ?
C64 C65 1.389(3) . ?
C64 H64A 0.9300 . ?
C65 H65A 0.9300 . ?
C66 C73 1.466(3) . ?
C66 C67 1.494(3) . ?
C67 C68 1.376(3) . ?
C67 C72 1.378(3) . ?
C68 C69 1.385(3) . ?
C68 H68A 0.9300 . ?
C69 C70 1.375(3) . ?
C69 H69A 0.9300 . ?
C70 C71 1.374(3) . ?
C70 H70A 0.9300 . ?
C71 C72 1.372(3) . ?
C71 H71A 0.9300 . ?
C72 H72A 0.9300 . ?
C73 C78 1.388(3) . ?
C73 C74 1.391(3) . ?
C74 C75 1.380(3) . ?
C74 H74A 0.9300 . ?
C75 C76 1.368(3) . ?
C75 H75A 0.9300 . ?
C76 C77 1.382(3) . ?
C76 H76A 0.9300 . ?
C77 C78 1.380(3) . ?
C77 H77A 0.9300 . ?
C78 H78A 0.9300 . ?
Cl1 C79 1.746(6) . ?
Cl2 C79 1.750(6) . ?

loop_
_geom_torsion_atom_site_label_1
_geom_torsion_atom_site_label_2
_geom_torsion_atom_site_label_3
_geom_torsion_atom_site_label_4
_geom_torsion
_geom_torsion_site_symmetry_1
_geom_torsion_site_symmetry_2
_geom_torsion_site_symmetry_3
_geom_torsion_site_symmetry_4
_geom_torsion_publ_flag
N5 Ru1 N1 C5 -92.58(18) . . . . ?
N4 Ru1 N1 C5 -178.56(18) . . . . ?
N2 Ru1 N1 C5 2.41(18) . . . . ?
N3 Ru1 N1 C5 -98.5(19) . . . . ?
N6 Ru1 N1 C5 84.38(18) . . . . ?
N5 Ru1 N1 C2 77.31(18) . . . . ?
N4 Ru1 N1 C2 -8.67(18) . . . . ?
N2 Ru1 N1 C2 172.30(18) . . . . ?
N3 Ru1 N1 C2 71(2) . . . . ?
N6 Ru1 N1 C2 -105.73(18) . . . . ?
N5 Ru1 N2 C7 87.28(18) . . . . ?
N4 Ru1 N2 C7 -66(4) . . . . ?
N1 Ru1 N2 C7 5.63(18) . . . . ?
N3 Ru1 N2 C7 -176.27(17) . . . . ?
N6 Ru1 N2 C7 -91.92(18) . . . . ?
N5 Ru1 N2 C10 -106.13(17) . . . . ?
N4 Ru1 N2 C10 101(4) . . . . ?
N1 Ru1 N2 C10 172.22(17) . . . . ?
N3 Ru1 N2 C10 -9.68(17) . . . . ?
N6 Ru1 N2 C10 74.68(17) . . . . ?
N5 Ru1 N3 C12 96.72(18) . . . . ?
N4 Ru1 N3 C12 -177.32(18) . . . . ?
N2 Ru1 N3 C12 1.72(18) . . . . ?
N1 Ru1 N3 C12 102.6(19) . . . . ?
N6 Ru1 N3 C12 -80.25(17) . . . . ?
N5 Ru1 N3 C15 -81.60(17) . . . . ?
N4 Ru1 N3 C15 4.35(17) . . . . ?
N2 Ru1 N3 C15 -176.61(17) . . . . ?
N1 Ru1 N3 C15 -76(2) . . . . ?
N6 Ru1 N3 C15 101.43(17) . . . . ?
N5 Ru1 N4 C17 99.07(18) . . . . ?
N2 Ru1 N4 C17 -108(4) . . . . ?
N1 Ru1 N4 C17 -179.24(18) . . . . ?
N3 Ru1 N4 C17 2.66(17) . . . . ?
N6 Ru1 N4 C17 -81.76(18) . . . . ?
N5 Ru1 N4 C20 -78.48(18) . . . . ?
N2 Ru1 N4 C20 75(4) . . . . ?
N1 Ru1 N4 C20 3.21(18) . . . . ?
N3 Ru1 N4 C20 -174.88(18) . . . . ?
N6 Ru1 N4 C20 100.70(18) . . . . ?
N4 Ru1 N5 C53 -170.5(3) . . . . ?
N2 Ru1 N5 C53 10.0(3) . . . . ?
N1 Ru1 N5 C53 99.2(3) . . . . ?
N3 Ru1 N5 C53 -81.0(3) . . . . ?
N6 Ru1 N5 C53 24.6(15) . . . . ?
N5 Ru1 N6 C66 57.0(14) . . . . ?
N4 Ru1 N6 C66 -107.7(3) . . . . ?
N2 Ru1 N6 C66 71.8(3) . . . . ?
N1 Ru1 N6 C66 -17.1(3) . . . . ?
N3 Ru1 N6 C66 163.0(3) . . . . ?
C5 N1 C2 C1 180.0(2) . . . . ?
Ru1 N1 C2 C1 8.4(3) . . . . ?
C5 N1 C2 C3 -0.7(3) . . . . ?
Ru1 N1 C2 C3 -172.26(16) . . . . ?
C20 C1 C2 N1 0.5(4) . . . . ?
C21 C1 C2 N1 -178.6(2) . . . . ?
C20 C1 C2 C3 -178.7(2) . . . . ?
C21 C1 C2 C3 2.2(4) . . . . ?
N1 C2 C3 C4 0.0(3) . . . . ?
C1 C2 C3 C4 179.3(2) . . . . ?
C2 C3 C4 C5 0.7(3) . . . . ?
C2 N1 C5 C6 -178.2(2) . . . . ?
Ru1 N1 C5 C6 -6.6(3) . . . . ?
C2 N1 C5 C4 1.1(2) . . . . ?
Ru1 N1 C5 C4 172.72(15) . . . . ?
C3 C4 C5 N1 -1.2(3) . . . . ?
C3 C4 C5 C6 178.2(2) . . . . ?
N1 C5 C6 C7 3.0(4) . . . . ?
C4 C5 C6 C7 -176.2(2) . . . . ?
N1 C5 C6 C29 -175.71(19) . . . . ?
C4 C5 C6 C29 5.0(3) . . . . ?
C10 N2 C7 C6 -179.2(2) . . . . ?
Ru1 N2 C7 C6 -10.4(3) . . . . ?
C10 N2 C7 C8 0.6(2) . . . . ?
Ru1 N2 C7 C8 169.42(15) . . . . ?
C5 C6 C7 N2 6.1(4) . . . . ?
C29 C6 C7 N2 -175.19(19) . . . . ?
C5 C6 C7 C8 -173.7(2) . . . . ?
C29 C6 C7 C8 5.0(3) . . . . ?
N2 C7 C8 C9 -1.3(3) . . . . ?
C6 C7 C8 C9 178.5(2) . . . . ?
C7 C8 C9 C10 1.4(3) . . . . ?
C7 N2 C10 C11 -180.0(2) . . . . ?
Ru1 N2 C10 C11 11.2(3) . . . . ?
C7 N2 C10 C9 0.3(2) . . . . ?
Ru1 N2 C10 C9 -168.57(15) . . . . ?
C8 C9 C10 N2 -1.1(3) . . . . ?
C8 C9 C10 C11 179.2(2) . . . . ?
N2 C10 C11 C12 -1.7(4) . . . . ?
C9 C10 C11 C12 178.0(2) . . . . ?
N2 C10 C11 C37 -179.45(19) . . . . ?
C9 C10 C11 C37 0.3(3) . . . . ?
C15 N3 C12 C11 -175.8(2) . . . . ?
Ru1 N3 C12 C11 5.6(3) . . . . ?
C15 N3 C12 C13 4.5(2) . . . . ?
Ru1 N3 C12 C13 -174.11(15) . . . . ?
C10 C11 C12 N3 -7.3(4) . . . . ?
C37 C11 C12 N3 170.47(19) . . . . ?
C10 C11 C12 C13 172.4(2) . . . . ?
C37 C11 C12 C13 -9.8(3) . . . . ?
N3 C12 C13 C14 -2.7(3) . . . . ?
C11 C12 C13 C14 177.6(2) . . . . ?
C12 C13 C14 C15 -0.2(3) . . . . ?
C12 N3 C15 C16 173.3(2) . . . . ?
Ru1 N3 C15 C16 -8.1(3) . . . . ?
C12 N3 C15 C14 -4.7(2) . . . . ?
Ru1 N3 C15 C14 173.92(15) . . . . ?
C13 C14 C15 N3 3.1(3) . . . . ?
C13 C14 C15 C16 -174.9(2) . . . . ?
N3 C15 C16 C17 4.1(4) . . . . ?
C14 C15 C16 C17 -178.2(2) . . . . ?
N3 C15 C16 C45 -173.06(18) . . . . ?
C14 C15 C16 C45 4.6(3) . . . . ?
C20 N4 C17 C16 171.2(2) . . . . ?
Ru1 N4 C17 C16 -6.8(3) . . . . ?
C20 N4 C17 C18 -3.0(2) . . . . ?
Ru1 N4 C17 C18 179.06(15) . . . . ?
C15 C16 C17 N4 3.7(4) . . . . ?
C45 C16 C17 N4 -178.99(19) . . . . ?
C15 C16 C17 C18 177.0(2) . . . . ?
C45 C16 C17 C18 -5.7(3) . . . . ?
N4 C17 C18 C19 2.5(3) . . . . ?
C16 C17 C18 C19 -171.7(2) . . . . ?
C17 C18 C19 C20 -0.9(3) . . . . ?
C17 N4 C20 C1 -174.9(2) . . . . ?
Ru1 N4 C20 C1 3.1(3) . . . . ?
C17 N4 C20 C19 2.4(2) . . . . ?
Ru1 N4 C20 C19 -179.64(15) . . . . ?
C2 C1 C20 N4 -6.6(4) . . . . ?
C21 C1 C20 N4 172.4(2) . . . . ?
C2 C1 C20 C19 176.6(2) . . . . ?
C21 C1 C20 C19 -4.4(3) . . . . ?
C18 C19 C20 N4 -0.9(3) . . . . ?
C18 C19 C20 C1 176.3(2) . . . . ?
C2 C1 C21 C22 -103.7(3) . . . . ?
C20 C1 C21 C22 77.2(3) . . . . ?
C2 C1 C21 C26 75.2(3) . . . . ?
C20 C1 C21 C26 -104.0(3) . . . . ?
C26 C21 C22 C23 0.9(4) . . . . ?
C1 C21 C22 C23 179.8(2) . . . . ?
C21 C22 C23 C24 0.3(4) . . . . ?
C21 C22 C23 C27 173.4(3) . . . . ?
C22 C23 C24 C25 -2.3(5) . . . . ?
C27 C23 C24 C25 -176.1(3) . . . . ?
C23 C24 C25 C26 3.3(5) . . . . ?
C23 C24 C25 C28 -179.1(3) . . . . ?
C22 C21 C26 C25 0.0(4) . . . . ?
C1 C21 C26 C25 -178.9(2) . . . . ?
C24 C25 C26 C21 -2.1(5) . . . . ?
C28 C25 C26 C21 180.0(2) . . . . ?
C24 C23 C27 F1 -174.3(3) . . . . ?
C22 C23 C27 F1 12.3(4) . . . . ?
C24 C23 C27 F2 72.3(4) . . . . ?
C22 C23 C27 F2 -101.1(4) . . . . ?
C24 C23 C27 F3 -54.4(4) . . . . ?
C22 C23 C27 F3 132.2(3) . . . . ?
C24 C25 C28 F5 2.9(4) . . . . ?
C26 C25 C28 F5 -179.3(3) . . . . ?
C24 C25 C28 F4 -113.5(4) . . . . ?
C26 C25 C28 F4 64.3(4) . . . . ?
C24 C25 C28 F6 112.0(4) . . . . ?
C26 C25 C28 F6 -70.1(4) . . . . ?
C5 C6 C29 C34 -100.6(2) . . . . ?
C7 C6 C29 C34 80.5(3) . . . . ?
C5 C6 C29 C30 77.9(3) . . . . ?
C7 C6 C29 C30 -101.0(2) . . . . ?
C34 C29 C30 C31 -0.2(3) . . . . ?
C6 C29 C30 C31 -178.76(19) . . . . ?
C29 C30 C31 C32 1.2(3) . . . . ?
C29 C30 C31 C35 -178.4(2) . . . . ?
C30 C31 C32 C33 -1.2(3) . . . . ?
C35 C31 C32 C33 178.4(2) . . . . ?
C31 C32 C33 C34 0.3(3) . . . . ?
C31 C32 C33 C36 178.8(2) . . . . ?
C30 C29 C34 C33 -0.7(3) . . . . ?
C6 C29 C34 C33 177.85(18) . . . . ?
C32 C33 C34 C29 0.6(3) . . . . ?
C36 C33 C34 C29 -177.80(19) . . . . ?
C32 C31 C35 F8' -134.4(3) . . . . ?
C30 C31 C35 F8' 45.2(4) . . . . ?
C32 C31 C35 F9' 107.7(3) . . . . ?
C30 C31 C35 F9' -72.7(4) . . . . ?
C32 C31 C35 F7' -19.6(3) . . . . ?
C30 C31 C35 F7' 160.0(2) . . . . ?
C32 C31 C35 F8 141.5(2) . . . . ?
C30 C31 C35 F8 -38.9(3) . . . . ?
C32 C31 C35 F7 -100.1(3) . . . . ?
C30 C31 C35 F7 79.6(3) . . . . ?
C32 C31 C35 F9 28.8(3) . . . . ?
C30 C31 C35 F9 -151.6(2) . . . . ?
C32 C33 C36 F12 66.0(3) . . . . ?
C34 C33 C36 F12 -115.5(3) . . . . ?
C32 C33 C36 F11 -48.6(3) . . . . ?
C34 C33 C36 F11 129.8(2) . . . . ?
C32 C33 C36 F10 -154.5(2) . . . . ?
C34 C33 C36 F10 24.0(3) . . . . ?
C12 C11 C37 C38 123.8(2) . . . . ?
C10 C11 C37 C38 -58.2(3) . . . . ?
C12 C11 C37 C42 -59.9(3) . . . . ?
C10 C11 C37 C42 118.1(2) . . . . ?
C42 C37 C38 C39 -0.7(3) . . . . ?
C11 C37 C38 C39 175.6(2) . . . . ?
C37 C38 C39 C40 0.9(4) . . . . ?
C37 C38 C39 C43 -173.5(2) . . . . ?
C38 C39 C40 C41 0.3(4) . . . . ?
C43 C39 C40 C41 174.5(2) . . . . ?
C39 C40 C41 C42 -1.7(4) . . . . ?
C39 C40 C41 C44 -175.8(2) . . . . ?
C38 C37 C42 C41 -0.7(3) . . . . ?
C11 C37 C42 C41 -177.2(2) . . . . ?
C40 C41 C42 C37 1.9(4) . . . . ?
C44 C41 C42 C37 176.0(2) . . . . ?
C40 C39 C43 F15 1.6(4) . . . . ?
C38 C39 C43 F15 175.8(3) . . . . ?
C40 C39 C43 F14 -113.8(3) . . . . ?
C38 C39 C43 F14 60.5(3) . . . . ?
C40 C39 C43 F13 124.0(3) . . . . ?
C38 C39 C43 F13 -61.7(3) . . . . ?
C40 C41 C44 F16 -143.1(3) . . . . ?
C42 C41 C44 F16 42.6(3) . . . . ?
C40 C41 C44 F17 -60.1(3) . . . . ?
C42 C41 C44 F17 125.7(3) . . . . ?
C40 C41 C44 F18 96.2(3) . . . . ?
C42 C41 C44 F18 -78.0(3) . . . . ?
C17 C16 C45 C46 95.2(3) . . . . ?
C15 C16 C45 C46 -87.3(3) . . . . ?
C17 C16 C45 C50 -78.9(3) . . . . ?
C15 C16 C45 C50 98.6(3) . . . . ?
C50 C45 C46 C47 0.0(4) . . . . ?
C16 C45 C46 C47 -174.3(2) . . . . ?
C45 C46 C47 C48 -1.2(5) . . . . ?
C45 C46 C47 C51 177.9(3) . . . . ?
C46 C47 C48 C49 2.4(5) . . . . ?
C51 C47 C48 C49 -176.8(3) . . . . ?
C47 C48 C49 C50 -2.3(5) . . . . ?
C47 C48 C49 C52 177.8(3) . . . . ?
C46 C45 C50 C49 -0.1(4) . . . . ?
C16 C45 C50 C49 174.3(2) . . . . ?
C48 C49 C50 C45 1.3(4) . . . . ?
C52 C49 C50 C45 -178.8(2) . . . . ?
C48 C47 C51 F21 157.9(3) . . . . ?
C46 C47 C51 F21 -21.3(4) . . . . ?
C48 C47 C51 F19 58.3(4) . . . . ?
C46 C47 C51 F19 -120.9(3) . . . . ?
C48 C47 C51 F20 -76.9(4) . . . . ?
C46 C47 C51 F20 104.0(4) . . . . ?
C48 C49 C52 F24 145.2(3) . . . . ?
C50 C49 C52 F24 -34.7(3) . . . . ?
C48 C49 C52 F23 28.2(4) . . . . ?
C50 C49 C52 F23 -151.7(2) . . . . ?
C48 C49 C52 F22 -104.0(3) . . . . ?
C50 C49 C52 F22 76.1(3) . . . . ?
Ru1 N5 C53 C54 -151.6(2) . . . . ?
Ru1 N5 C53 C60 28.9(4) . . . . ?
N5 C53 C54 C55 28.2(3) . . . . ?
C60 C53 C54 C55 -152.3(2) . . . . ?
N5 C53 C54 C59 -151.5(2) . . . . ?
C60 C53 C54 C59 28.0(3) . . . . ?
C59 C54 C55 C56 3.0(4) . . . . ?
C53 C54 C55 C56 -176.7(2) . . . . ?
C54 C55 C56 C57 -2.3(4) . . . . ?
C55 C56 C57 C58 0.6(4) . . . . ?
C56 C57 C58 C59 0.3(4) . . . . ?
C57 C58 C59 C54 0.5(4) . . . . ?
C55 C54 C59 C58 -2.0(4) . . . . ?
C53 C54 C59 C58 177.7(2) . . . . ?
N5 C53 C60 C65 -126.3(3) . . . . ?
C54 C53 C60 C65 54.2(3) . . . . ?
N5 C53 C60 C61 60.3(3) . . . . ?
C54 C53 C60 C61 -119.3(2) . . . . ?
C65 C60 C61 C62 -0.4(4) . . . . ?
C53 C60 C61 C62 173.4(2) . . . . ?
C60 C61 C62 C63 0.2(4) . . . . ?
C61 C62 C63 C64 0.7(5) . . . . ?
C62 C63 C64 C65 -1.3(5) . . . . ?
C63 C64 C65 C60 1.1(4) . . . . ?
C61 C60 C65 C64 -0.3(4) . . . . ?
C53 C60 C65 C64 -173.9(3) . . . . ?
Ru1 N6 C66 C73 34.2(4) . . . . ?
Ru1 N6 C66 C67 -148.2(2) . . . . ?
N6 C66 C67 C68 36.5(3) . . . . ?
C73 C66 C67 C68 -145.9(2) . . . . ?
N6 C66 C67 C72 -142.4(2) . . . . ?
C73 C66 C67 C72 35.2(3) . . . . ?
C72 C67 C68 C69 1.4(4) . . . . ?
C66 C67 C68 C69 -177.6(3) . . . . ?
C67 C68 C69 C70 -1.3(5) . . . . ?
C68 C69 C70 C71 0.4(5) . . . . ?
C69 C70 C71 C72 0.5(5) . . . . ?
C70 C71 C72 C67 -0.4(4) . . . . ?
C68 C67 C72 C71 -0.5(4) . . . . ?
C66 C67 C72 C71 178.4(2) . . . . ?
N6 C66 C73 C78 43.4(3) . . . . ?
C67 C66 C73 C78 -134.2(3) . . . . ?
N6 C66 C73 C74 -140.0(2) . . . . ?
C67 C66 C73 C74 42.4(3) . . . . ?
C78 C73 C74 C75 -1.1(4) . . . . ?
C66 C73 C74 C75 -177.7(3) . . . . ?
C73 C74 C75 C76 2.3(5) . . . . ?
C74 C75 C76 C77 -1.5(5) . . . . ?
C75 C76 C77 C78 -0.4(5) . . . . ?
C76 C77 C78 C73 1.6(4) . . . . ?
C74 C73 C78 C77 -0.8(4) . . . . ?
C66 C73 C78 C77 175.8(3) . . . . ?
